data_4060769
loop_
_publ_author_name
'Amoroso, Dino'
'Haaf, Michael'
'Yap, Glenn P. A.'
'West, Robert'
'Fogg, Deryn E.'

_publ_section_title
; 
 A Stable Silylene in a Reactive Environment: Synthesis, Reactivity,
 and Silicon Extrusion Chemistry of a Coordinatively Unsaturated
 Ruthenium Silylene Complex Containing Chloride and \h3-P--C--P Ligands
;
_journal_coden_ASTM ORGND7
_journal_issue 3
_journal_name_full Organometallics
_journal_page_first 534
_journal_page_last 540
_journal_paper_doi 10.1021/om0101801
_journal_volume 21
_journal_year 2002
_chemical_formula_sum 'C62 H109 Cl3 N2 P4 Ru2'
_chemical_formula_weight 1314.88
_space_group_IT_number 2
_symmetry_cell_setting triclinic
_symmetry_space_group_name_Hall '-P 1'
_symmetry_space_group_name_H-M 'P -1'
_cell_angle_alpha 89.7230(10)
_cell_angle_beta 86.8370(10)
_cell_angle_gamma 66.5080(10)
_cell_formula_units_Z 2
_cell_length_a 11.6220(9)
_cell_length_b 13.5699(10)
_cell_length_c 22.7781(17)
_cell_measurement_temperature 203(2)
_cell_volume 3289.0(4)
_diffrn_ambient_temperature 203(2)
_exptl_crystal_density_diffrn 1.328
_cod_duplicate_entry 4084050
_cod_depositor_comments
;
The following automatic conversions were performed:
'_symmetry_cell_setting' value 'Triclinic' changed to 'triclinic'
according to '/home/saulius/struct/CIF-dictionaries/cif_core.dic'
dictionary named 'cif_core.dic' version 2.4.1 from 2010-06-29.

Automatic conversion script
Id: cif_fix_enum 1527 2010-12-29 10:47:43Z saulius 

 Replaced the incorrect bibliographical reference to the original
 publication with a proper one.

 Antanas Vaitkus,
 2019-10-02

 Marked entry as a duplicate of entry 4084050.

 Antanas Vaitkus,
 2019-10-02
;
_cod_database_code 4060769

loop_
_symmetry_equiv_pos_as_xyz
'x, y, z'
'-x, -y, -z'

loop_
_atom_site_label
_atom_site_type_symbol
_atom_site_fract_x
_atom_site_fract_y
_atom_site_fract_z
_atom_site_U_iso_or_equiv
_atom_site_adp_type
_atom_site_occupancy
_atom_site_symmetry_multiplicity
_atom_site_calc_flag
_atom_site_refinement_flags
_atom_site_disorder_assembly
_atom_site_disorder_group
Ru1 Ru 0.15995(3) 0.88592(3) 0.229426(14) 0.02484(9) Uani 1 1 d . . .
Ru2 Ru 0.34097(3) 0.63310(3) 0.270218(14) 0.02741(9) Uani 1 1 d . . .
Cl1 Cl 0.10453(9) 0.75825(8) 0.29132(4) 0.0288(2) Uani 1 1 d . . .
Cl2 Cl 0.28232(9) 0.71960(8) 0.17103(4) 0.0292(2) Uani 1 1 d . . .
Cl3 Cl 0.34851(9) 0.81313(8) 0.28689(4) 0.0301(2) Uani 1 1 d . . .
N1 N 0.0180(5) 0.9103(4) 0.1850(2) 0.0679(14) Uani 1 1 d . . .
N2 N -0.0645(3) 0.9149(3) 0.16100(15) 0.0401(10) Uani 1 1 d . . .
P1 P 0.04862(10) 1.03144(9) 0.29203(4) 0.0279(2) Uani 1 1 d . . .
P2 P 0.23989(10) 0.98516(9) 0.16815(4) 0.0281(2) Uani 1 1 d . . .
P3 P 0.40969(10) 0.57392(9) 0.35870(5) 0.0289(2) Uani 1 1 d . . .
P4 P 0.32139(10) 0.48377(9) 0.24011(5) 0.0335(3) Uani 1 1 d . . .
C1 C -0.1616(4) 0.9811(4) 0.31494(18) 0.0383(11) Uani 1 1 d . . .
H1A H -0.1200 0.9223 0.2862 0.046 Uiso 1 1 calc R . .
H1B H -0.2159 1.0442 0.2939 0.046 Uiso 1 1 calc R . .
C2 C -0.2412(4) 0.9483(4) 0.3605(2) 0.0494(13) Uani 1 1 d . . .
H2A H -0.3055 0.9338 0.3405 0.059 Uiso 1 1 calc R . .
H2B H -0.1873 0.8818 0.3791 0.059 Uiso 1 1 calc R . .
C3 C -0.3051(4) 1.0345(5) 0.4080(2) 0.0582(15) Uani 1 1 d . . .
H3A H -0.3671 1.0983 0.3905 0.070 Uiso 1 1 calc R . .
H3B H -0.3493 1.0077 0.4377 0.070 Uiso 1 1 calc R . .
C4 C -0.2089(4) 1.0643(4) 0.43697(19) 0.0507(13) Uani 1 1 d . . .
H4A H -0.1540 1.0029 0.4590 0.061 Uiso 1 1 calc R . .
H4B H -0.2521 1.1242 0.4648 0.061 Uiso 1 1 calc R . .
C5 C -0.1296(4) 1.0964(4) 0.39149(18) 0.0404(11) Uani 1 1 d . . .
H5A H -0.0668 1.1132 0.4115 0.048 Uiso 1 1 calc R . .
H5B H -0.1837 1.1614 0.3718 0.048 Uiso 1 1 calc R . .
C6 C -0.0627(4) 1.0071(3) 0.34549(16) 0.0307(10) Uani 1 1 d . . .
H6A H -0.0129 0.9422 0.3674 0.037 Uiso 1 1 calc R . .
C7 C 0.1973(4) 0.9913(3) 0.39087(17) 0.0338(10) Uani 1 1 d . . .
H7A H 0.1278 1.0137 0.4210 0.041 Uiso 1 1 calc R . .
H7B H 0.2164 0.9167 0.3792 0.041 Uiso 1 1 calc R . .
C8 C 0.3124(4) 0.9992(4) 0.4156(2) 0.0465(12) Uani 1 1 d . . .
H8A H 0.3364 0.9534 0.4500 0.056 Uiso 1 1 calc R . .
H8B H 0.3827 0.9729 0.3859 0.056 Uiso 1 1 calc R . .
C9 C 0.2870(5) 1.1138(4) 0.4331(2) 0.0587(15) Uani 1 1 d . . .
H9A H 0.2243 1.1366 0.4663 0.070 Uiso 1 1 calc R . .
H9B H 0.3645 1.1169 0.4460 0.070 Uiso 1 1 calc R . .
C10 C 0.2402(5) 1.1899(4) 0.3832(2) 0.0578(15) Uani 1 1 d . . .
H10A H 0.3087 1.1752 0.3531 0.069 Uiso 1 1 calc R . .
H10B H 0.2155 1.2637 0.3979 0.069 Uiso 1 1 calc R . .
C11 C 0.1272(4) 1.1804(4) 0.3550(2) 0.0465(12) Uani 1 1 d . . .
H11A H 0.0539 1.2058 0.3831 0.056 Uiso 1 1 calc R . .
H11B H 0.1061 1.2255 0.3202 0.056 Uiso 1 1 calc R . .
C12 C 0.1592(4) 1.0638(3) 0.33748(17) 0.0313(10) Uani 1 1 d . . .
H12A H 0.2374 1.0428 0.3121 0.038 Uiso 1 1 calc R . .
C13 C -0.0577(4) 1.1596(4) 0.25926(19) 0.0478(13) Uani 1 1 d . . .
H13A H -0.1031 1.2199 0.2836 0.057 Uiso 1 1 calc R . .
C14 C -0.0704(5) 1.1660(4) 0.1937(2) 0.0565(14) Uani 1 1 d . . .
H14A H -0.0696 1.0976 0.1796 0.068 Uiso 1 1 calc R . .
H14B H -0.1528 1.2220 0.1862 0.068 Uiso 1 1 calc R . .
C15 C 0.0269(5) 1.1891(4) 0.1579(2) 0.0543(14) Uani 1 1 d . . .
H15A H 0.0051 1.2666 0.1604 0.065 Uiso 1 1 calc R . .
H15B H 0.0218 1.1714 0.1167 0.065 Uiso 1 1 calc R . .
C16 C 0.1623(4) 1.1318(3) 0.1737(2) 0.0429(12) Uani 1 1 d . . .
H16A H 0.2066 1.1717 0.1864 0.051 Uiso 1 1 calc R . .
C17 C 0.1506(5) 0.9329(5) 0.0642(2) 0.0582(15) Uani 1 1 d . . .
H17A H 0.0759 1.0006 0.0664 0.070 Uiso 1 1 calc R . .
H17B H 0.1313 0.8806 0.0881 0.070 Uiso 1 1 calc R . .
C18 C 0.1776(4) 0.8925(4) 0.00051(18) 0.0482(13) Uani 1 1 d . . .
H18A H 0.1013 0.8906 -0.0147 0.058 Uiso 1 1 calc R . .
H18B H 0.2425 0.8191 -0.0011 0.058 Uiso 1 1 calc R . .
C19 C 0.2219(5) 0.9646(5) -0.0383(2) 0.0649(16) Uani 1 1 d . . .
H19A H 0.2479 0.9319 -0.0777 0.078 Uiso 1 1 calc R . .
H19B H 0.1522 1.0346 -0.0420 0.078 Uiso 1 1 calc R . .
C20 C 0.3290(6) 0.9798(5) -0.0129(2) 0.0769(19) Uani 1 1 d . . .
H20A H 0.3522 1.0295 -0.0373 0.092 Uiso 1 1 calc R . .
H20B H 0.4017 0.9108 -0.0133 0.092 Uiso 1 1 calc R . .
C21 C 0.2968(5) 1.0242(4) 0.04987(19) 0.0556(14) Uani 1 1 d . . .
H21A H 0.2288 1.0960 0.0500 0.067 Uiso 1 1 calc R . .
H21B H 0.3703 1.0307 0.0655 0.067 Uiso 1 1 calc R . .
C22 C 0.2556(4) 0.9505(4) 0.08961(18) 0.0446(12) Uani 1 1 d . . .
H22A H 0.3272 0.8796 0.0860 0.054 Uiso 1 1 calc R . .
C23 C 0.4991(4) 0.8552(4) 0.1646(2) 0.0487(13) Uani 1 1 d . . .
H23A H 0.4676 0.7990 0.1722 0.058 Uiso 1 1 calc R . .
H23B H 0.5147 0.8583 0.1220 0.058 Uiso 1 1 calc R . .
C24 C 0.6206(5) 0.8291(5) 0.1954(3) 0.087(2) Uani 1 1 d . . .
H24A H 0.6061 0.8155 0.2368 0.105 Uiso 1 1 calc R . .
H24B H 0.6845 0.7626 0.1779 0.105 Uiso 1 1 calc R . .
C25 C 0.6684(6) 0.9098(7) 0.1924(3) 0.091(2) Uani 1 1 d . . .
H25A H 0.6973 0.9148 0.1517 0.110 Uiso 1 1 calc R . .
H25B H 0.7413 0.8890 0.2166 0.110 Uiso 1 1 calc R . .
C26 C 0.5735(6) 1.0182(6) 0.2129(3) 0.079(2) Uani 1 1 d . . .
H26A H 0.6082 1.0721 0.2043 0.095 Uiso 1 1 calc R . .
H26B H 0.5589 1.0175 0.2557 0.095 Uiso 1 1 calc R . .
C27 C 0.4464(5) 1.0517(5) 0.1840(3) 0.082(2) Uani 1 1 d . . .
H27A H 0.3842 1.1164 0.2039 0.098 Uiso 1 1 calc R . .
H27B H 0.4565 1.0685 0.1427 0.098 Uiso 1 1 calc R . .
C28 C 0.4013(4) 0.9640(4) 0.1879(2) 0.0529(13) Uani 1 1 d . . .
H28A H 0.3978 0.9524 0.2308 0.063 Uiso 1 1 calc R . .
C29 C 0.6172(4) 0.6334(4) 0.34769(19) 0.0396(11) Uani 1 1 d . . .
H29A H 0.6791 0.5590 0.3487 0.048 Uiso 1 1 calc R . .
H29B H 0.5921 0.6490 0.3072 0.048 Uiso 1 1 calc R . .
C30 C 0.6758(4) 0.7083(4) 0.3669(2) 0.0489(13) Uani 1 1 d . . .
H30A H 0.6165 0.7827 0.3620 0.059 Uiso 1 1 calc R . .
H30B H 0.7513 0.6961 0.3415 0.059 Uiso 1 1 calc R . .
C31 C 0.7107(5) 0.6922(4) 0.4301(2) 0.0565(14) Uani 1 1 d . . .
H31A H 0.7799 0.6218 0.4336 0.068 Uiso 1 1 calc R . .
H31B H 0.7402 0.7472 0.4417 0.068 Uiso 1 1 calc R . .
C32 C 0.6018(4) 0.6986(4) 0.4711(2) 0.0512(13) Uani 1 1 d . . .
H32A H 0.5380 0.7725 0.4724 0.061 Uiso 1 1 calc R . .
H32B H 0.6308 0.6802 0.5108 0.061 Uiso 1 1 calc R . .
C33 C 0.5434(4) 0.6226(4) 0.45134(19) 0.0459(12) Uani 1 1 d . . .
H33A H 0.4705 0.6310 0.4778 0.055 Uiso 1 1 calc R . .
H33B H 0.6047 0.5482 0.4534 0.055 Uiso 1 1 calc R . .
C34 C 0.5019(4) 0.6463(4) 0.38803(17) 0.0335(10) Uani 1 1 d . . .
H34A H 0.4460 0.7236 0.3878 0.040 Uiso 1 1 calc R . .
C35 C 0.2183(4) 0.7079(3) 0.43816(17) 0.0328(10) Uani 1 1 d . . .
H35A H 0.1780 0.7466 0.4035 0.039 Uiso 1 1 calc R . .
H35B H 0.2762 0.7389 0.4507 0.039 Uiso 1 1 calc R . .
C36 C 0.1181(4) 0.7231(4) 0.48736(19) 0.0471(12) Uani 1 1 d . . .
H36A H 0.1590 0.6924 0.5235 0.057 Uiso 1 1 calc R . .
H36B H 0.0691 0.8001 0.4946 0.057 Uiso 1 1 calc R . .
C37 C 0.0307(4) 0.6702(4) 0.4726(2) 0.0502(13) Uani 1 1 d . . .
H37A H -0.0172 0.7059 0.4389 0.060 Uiso 1 1 calc R . .
H37B H -0.0289 0.6779 0.5061 0.060 Uiso 1 1 calc R . .
C38 C 0.1051(4) 0.5515(4) 0.4578(2) 0.0482(13) Uani 1 1 d . . .
H38A H 0.0477 0.5192 0.4462 0.058 Uiso 1 1 calc R . .
H38B H 0.1464 0.5145 0.4927 0.058 Uiso 1 1 calc R . .
C39 C 0.2036(4) 0.5372(4) 0.40789(19) 0.0392(11) Uani 1 1 d . . .
H39A H 0.1612 0.5680 0.3721 0.047 Uiso 1 1 calc R . .
H39B H 0.2526 0.4603 0.4004 0.047 Uiso 1 1 calc R . .
C40 C 0.2921(4) 0.5905(3) 0.42169(17) 0.0323(10) Uani 1 1 d . . .
H40A H 0.3388 0.5544 0.4561 0.039 Uiso 1 1 calc R . .
C41 C 0.5204(4) 0.4315(3) 0.36871(19) 0.0425(11) Uani 1 1 d . . .
H41A H 0.5808 0.4301 0.3974 0.051 Uiso 1 1 calc R . .
H41B H 0.4726 0.3914 0.3852 0.051 Uiso 1 1 calc R . .
C42 C 0.5935(4) 0.3737(4) 0.3119(2) 0.0513(13) Uani 1 1 d . . .
H42A H 0.5972 0.4279 0.2841 0.062 Uiso 1 1 calc R . .
H42B H 0.6799 0.3284 0.3211 0.062 Uiso 1 1 calc R . .
C43 C 0.5377(4) 0.3041(4) 0.2819(2) 0.0520(13) Uani 1 1 d . . .
H43A H 0.5605 0.2368 0.3034 0.062 Uiso 1 1 calc R . .
H43B H 0.5771 0.2858 0.2421 0.062 Uiso 1 1 calc R . .
C44 C 0.3943(4) 0.3537(3) 0.2775(2) 0.0435(12) Uani 1 1 d . . .
H44A H 0.3557 0.3627 0.3175 0.052 Uiso 1 1 calc R . .
H44B H 0.3713 0.3012 0.2571 0.052 Uiso 1 1 calc R . .
C45 C 0.1110(5) 0.4152(5) 0.2635(3) 0.0686(16) Uani 1 1 d . . .
H45A H 0.1537 0.3812 0.2987 0.082 Uiso 1 1 calc R . .
H45B H 0.1355 0.3604 0.2320 0.082 Uiso 1 1 calc R . .
C46 C -0.0310(5) 0.4588(4) 0.2764(3) 0.0618(15) Uani 1 1 d . . .
H46A H -0.0553 0.3987 0.2851 0.074 Uiso 1 1 calc R . .
H46B H -0.0535 0.5059 0.3114 0.074 Uiso 1 1 calc R . .
C47 C -0.1041(5) 0.5215(5) 0.2254(3) 0.0658(16) Uani 1 1 d . . .
H47A H -0.0933 0.4717 0.1924 0.079 Uiso 1 1 calc R . .
H47B H -0.1938 0.5544 0.2375 0.079 Uiso 1 1 calc R . .
C48 C -0.0623(5) 0.6060(5) 0.2055(3) 0.0724(18) Uani 1 1 d . . .
H48A H -0.0873 0.6625 0.2361 0.087 Uiso 1 1 calc R . .
H48B H -0.1051 0.6383 0.1701 0.087 Uiso 1 1 calc R . .
C49 C 0.0817(4) 0.5643(4) 0.1920(2) 0.0439(12) Uani 1 1 d . . .
H49A H 0.1061 0.5161 0.1574 0.053 Uiso 1 1 calc R . .
H49B H 0.1049 0.6250 0.1832 0.053 Uiso 1 1 calc R . .
C50 C 0.1515(4) 0.5040(4) 0.2450(2) 0.0436(12) Uani 1 1 d . . .
H50A H 0.1153 0.5575 0.2776 0.052 Uiso 1 1 calc R . .
C51 C 0.3669(5) 0.3429(4) 0.1397(2) 0.0598(15) Uani 1 1 d . . .
H51A H 0.4299 0.2815 0.1586 0.072 Uiso 1 1 calc R . .
H51B H 0.2839 0.3434 0.1506 0.072 Uiso 1 1 calc R . .
C52 C 0.3909(6) 0.3302(5) 0.0732(2) 0.0798(19) Uani 1 1 d . . .
H52A H 0.3230 0.3873 0.0540 0.096 Uiso 1 1 calc R . .
H52B H 0.3919 0.2610 0.0604 0.096 Uiso 1 1 calc R . .
C53 C 0.5157(7) 0.3358(6) 0.0549(3) 0.095(2) Uani 1 1 d . . .
H53A H 0.5839 0.2739 0.0705 0.114 Uiso 1 1 calc R . .
H53B H 0.5272 0.3318 0.0119 0.114 Uiso 1 1 calc R . .
C54 C 0.5233(6) 0.4381(5) 0.0767(2) 0.082(2) Uani 1 1 d . . .
H54A H 0.4604 0.5000 0.0582 0.099 Uiso 1 1 calc R . .
H54B H 0.6065 0.4369 0.0655 0.099 Uiso 1 1 calc R . .
C55 C 0.5002(5) 0.4499(4) 0.1441(2) 0.0575(14) Uani 1 1 d . . .
H55A H 0.5668 0.3911 0.1630 0.069 Uiso 1 1 calc R . .
H55B H 0.5018 0.5180 0.1573 0.069 Uiso 1 1 calc R . .
C56 C 0.3728(4) 0.4474(4) 0.16172(19) 0.0445(12) Uani 1 1 d . . .
H56A H 0.3115 0.5052 0.1391 0.053 Uiso 1 1 calc R . .
C57 C -0.0605(13) 0.7182(7) 0.0504(4) 0.128(3) Uani 1 1 d . . .
H57A H -0.1102 0.7624 0.0817 0.154 Uiso 1 1 calc R . .
C58 C -0.1125(10) 0.6899(9) 0.0077(5) 0.133(4) Uani 1 1 d . . .
H58A H -0.2006 0.7149 0.0089 0.160 Uiso 1 1 calc R . .
C59 C -0.0437(13) 0.6252(9) -0.0387(4) 0.129(4) Uani 1 1 d . . .
H59A H -0.0845 0.6067 -0.0686 0.154 Uiso 1 1 calc R . .
C60 C 0.0884(13) 0.5869(8) -0.0414(4) 0.134(4) Uani 1 1 d . . .
H60A H 0.1373 0.5425 -0.0728 0.161 Uiso 1 1 calc R . .
C61 C 0.1433(9) 0.6163(9) 0.0032(5) 0.134(4) Uani 1 1 d . . .
H61A H 0.2312 0.5922 0.0031 0.161 Uiso 1 1 calc R . .
C62 C 0.0669(13) 0.6824(9) 0.0486(5) 0.126(4) Uani 1 1 d . . .
H62A H 0.1046 0.7029 0.0790 0.151 Uiso 1 1 calc R . .

loop_
_atom_site_aniso_label
_atom_site_aniso_U_11
_atom_site_aniso_U_22
_atom_site_aniso_U_33
_atom_site_aniso_U_23
_atom_site_aniso_U_13
_atom_site_aniso_U_12
Ru1 0.02718(18) 0.0222(2) 0.02410(17) 0.00303(14) -0.00500(13) -0.00830(15)
Ru2 0.02783(19) 0.0224(2) 0.02881(18) 0.00528(14) -0.00181(14) -0.00671(16)
Cl1 0.0353(6) 0.0230(6) 0.0285(5) 0.0039(4) -0.0020(4) -0.0119(5)
Cl2 0.0355(6) 0.0236(6) 0.0265(5) 0.0014(4) -0.0017(4) -0.0096(5)
Cl3 0.0328(6) 0.0269(6) 0.0295(5) 0.0068(4) -0.0083(4) -0.0100(5)
N1 0.082(4) 0.049(3) 0.065(3) 0.002(2) 0.032(3) -0.022(3)
N2 0.023(2) 0.073(3) 0.035(2) 0.0042(19) -0.0214(16) -0.027(2)
P1 0.0298(6) 0.0238(6) 0.0287(6) 0.0030(5) -0.0021(4) -0.0093(5)
P2 0.0285(6) 0.0258(6) 0.0300(6) 0.0050(5) -0.0046(4) -0.0105(5)
P3 0.0244(6) 0.0277(6) 0.0309(6) 0.0094(5) -0.0012(4) -0.0066(5)
P4 0.0341(6) 0.0227(6) 0.0385(6) 0.0024(5) 0.0025(5) -0.0065(5)
C1 0.029(2) 0.041(3) 0.042(3) 0.002(2) -0.0054(19) -0.011(2)
C2 0.039(3) 0.065(4) 0.055(3) 0.009(3) -0.007(2) -0.031(3)
C3 0.042(3) 0.081(4) 0.054(3) 0.006(3) 0.009(2) -0.028(3)
C4 0.049(3) 0.067(4) 0.037(3) -0.006(2) 0.011(2) -0.025(3)
C5 0.036(3) 0.041(3) 0.042(3) -0.001(2) 0.006(2) -0.014(2)
C6 0.028(2) 0.035(3) 0.030(2) 0.0025(19) -0.0016(17) -0.013(2)
C7 0.036(2) 0.034(3) 0.033(2) -0.0032(19) -0.0023(19) -0.017(2)
C8 0.042(3) 0.059(4) 0.040(3) -0.003(2) -0.003(2) -0.021(3)
C9 0.064(4) 0.075(4) 0.047(3) -0.016(3) -0.001(3) -0.039(3)
C10 0.073(4) 0.060(4) 0.061(3) -0.003(3) -0.006(3) -0.048(3)
C11 0.057(3) 0.039(3) 0.050(3) 0.002(2) 0.000(2) -0.027(3)
C12 0.034(2) 0.031(3) 0.033(2) -0.0012(19) -0.0018(18) -0.017(2)
C13 0.055(3) 0.031(3) 0.034(3) 0.004(2) 0.006(2) 0.007(2)
C14 0.046(3) 0.045(3) 0.062(3) 0.015(3) -0.016(3) 0.000(3)
C15 0.059(3) 0.042(3) 0.040(3) 0.010(2) 0.003(2) 0.003(3)
C16 0.050(3) 0.026(3) 0.055(3) 0.002(2) 0.005(2) -0.019(2)
C17 0.061(4) 0.075(4) 0.041(3) 0.011(3) -0.006(3) -0.030(3)
C18 0.046(3) 0.063(4) 0.031(2) 0.000(2) -0.005(2) -0.016(3)
C19 0.069(4) 0.089(5) 0.033(3) 0.014(3) -0.012(3) -0.026(3)
C20 0.097(5) 0.098(5) 0.042(3) 0.011(3) 0.013(3) -0.048(4)
C21 0.070(4) 0.065(4) 0.039(3) 0.005(3) 0.004(3) -0.036(3)
C22 0.051(3) 0.054(3) 0.035(3) 0.004(2) 0.002(2) -0.028(3)
C23 0.025(2) 0.054(3) 0.062(3) 0.011(3) -0.007(2) -0.011(2)
C24 0.037(3) 0.081(5) 0.137(6) 0.005(4) -0.017(4) -0.016(3)
C25 0.053(4) 0.156(8) 0.081(5) 0.005(5) -0.015(3) -0.057(5)
C26 0.066(4) 0.126(6) 0.074(4) 0.010(4) -0.022(3) -0.068(5)
C27 0.065(4) 0.099(5) 0.098(5) -0.010(4) -0.018(4) -0.049(4)
C28 0.046(3) 0.034(3) 0.083(4) 0.014(3) -0.010(3) -0.021(3)
C29 0.026(2) 0.048(3) 0.044(3) 0.014(2) -0.0013(19) -0.013(2)
C30 0.031(3) 0.061(4) 0.060(3) 0.014(3) -0.006(2) -0.022(3)
C31 0.045(3) 0.067(4) 0.068(4) 0.023(3) -0.024(3) -0.031(3)
C32 0.047(3) 0.070(4) 0.044(3) 0.020(3) -0.021(2) -0.029(3)
C33 0.038(3) 0.064(4) 0.041(3) 0.023(2) -0.017(2) -0.023(3)
C34 0.027(2) 0.038(3) 0.036(2) 0.013(2) -0.0065(18) -0.012(2)
C35 0.033(2) 0.038(3) 0.029(2) 0.0013(19) 0.0003(18) -0.017(2)
C36 0.042(3) 0.050(3) 0.043(3) -0.007(2) 0.010(2) -0.014(3)
C37 0.036(3) 0.060(4) 0.055(3) 0.000(3) 0.010(2) -0.022(3)
C38 0.039(3) 0.055(4) 0.056(3) 0.007(3) 0.008(2) -0.026(3)
C39 0.040(3) 0.033(3) 0.044(3) 0.003(2) 0.007(2) -0.015(2)
C40 0.031(2) 0.034(3) 0.032(2) 0.0096(19) -0.0032(18) -0.012(2)
C41 0.037(3) 0.036(3) 0.046(3) 0.013(2) -0.003(2) -0.006(2)
C42 0.035(3) 0.034(3) 0.065(3) 0.012(3) 0.003(2) 0.006(2)
C43 0.053(3) 0.029(3) 0.054(3) 0.002(2) -0.001(2) 0.005(2)
C44 0.049(3) 0.025(3) 0.051(3) 0.002(2) 0.002(2) -0.010(2)
C45 0.058(4) 0.059(4) 0.094(4) 0.019(3) -0.002(3) -0.029(3)
C46 0.053(3) 0.056(4) 0.088(4) 0.007(3) 0.007(3) -0.035(3)
C47 0.044(3) 0.073(4) 0.085(4) -0.006(3) -0.004(3) -0.029(3)
C48 0.039(3) 0.090(5) 0.083(4) 0.023(4) -0.012(3) -0.020(3)
C49 0.041(3) 0.042(3) 0.047(3) 0.005(2) -0.002(2) -0.016(2)
C50 0.038(3) 0.038(3) 0.057(3) 0.010(2) -0.006(2) -0.017(2)
C51 0.076(4) 0.035(3) 0.057(3) -0.010(3) 0.003(3) -0.011(3)
C52 0.103(5) 0.057(4) 0.067(4) -0.021(3) 0.000(4) -0.019(4)
C53 0.109(6) 0.088(6) 0.061(4) -0.022(4) 0.028(4) -0.015(5)
C54 0.081(5) 0.091(5) 0.060(4) -0.013(4) 0.027(3) -0.023(4)
C55 0.052(3) 0.053(4) 0.055(3) -0.004(3) 0.014(3) -0.010(3)
C56 0.049(3) 0.035(3) 0.041(3) -0.007(2) 0.009(2) -0.008(2)
C57 0.181(11) 0.100(7) 0.111(8) 0.003(6) 0.012(8) -0.066(8)
C58 0.174(10) 0.129(9) 0.125(9) 0.032(7) -0.051(9) -0.084(8)
C59 0.200(12) 0.150(10) 0.087(7) 0.024(6) -0.054(7) -0.119(10)
C60 0.192(12) 0.136(9) 0.092(7) 0.034(6) -0.010(8) -0.083(9)
C61 0.101(7) 0.178(11) 0.115(8) 0.046(7) 0.002(7) -0.047(7)
C62 0.168(10) 0.146(10) 0.116(8) 0.051(7) -0.043(8) -0.115(9)

loop_
_geom_bond_atom_site_label_1
_geom_bond_atom_site_label_2
_geom_bond_distance
_geom_bond_site_symmetry_2
_geom_bond_publ_flag
Ru1 N1 1.898(6) . ?
Ru1 P1 2.3225(11) . ?
Ru1 P2 2.3369(11) . ?
Ru1 Cl3 2.4636(10) . ?
Ru1 Cl2 2.4793(10) . ?
Ru1 Cl1 2.4840(10) . ?
Ru2 P3 2.2352(11) . ?
Ru2 P4 2.2419(12) . ?
Ru2 Cl3 2.5107(11) . ?
Ru2 Cl2 2.5403(10) . ?
Ru2 Cl1 2.6092(10) . ?
N1 N2 1.110(5) . ?
P1 C6 1.852(4) . ?
P1 C13 1.866(4) . ?
P1 C12 1.875(4) . ?
P2 C16 1.830(4) . ?
P2 C22 1.832(4) . ?
P2 C28 1.862(5) . ?
P3 C34 1.866(4) . ?
P3 C40 1.876(4) . ?
P3 C41 1.868(4) . ?
P4 C44 1.853(4) . ?
P4 C56 1.856(4) . ?
P4 C50 1.879(4) . ?
C1 C6 1.531(5) . ?
C1 C2 1.532(6) . ?
C2 C3 1.522(7) . ?
C3 C4 1.514(6) . ?
C4 C5 1.524(5) . ?
C5 C6 1.530(6) . ?
C7 C8 1.522(5) . ?
C7 C12 1.531(5) . ?
C8 C9 1.514(6) . ?
C9 C10 1.503(7) . ?
C10 C11 1.544(6) . ?
C11 C12 1.524(6) . ?
C13 C14 1.507(6) . ?
C14 C15 1.490(6) . ?
C15 C16 1.515(6) . ?
C17 C22 1.482(6) . ?
C17 C18 1.524(6) . ?
C18 C19 1.532(6) . ?
C19 C20 1.488(7) . ?
C20 C21 1.521(7) . ?
C21 C22 1.540(6) . ?
C23 C24 1.522(7) . ?
C23 C28 1.535(6) . ?
C24 C25 1.411(8) . ?
C25 C26 1.502(9) . ?
C26 C27 1.546(7) . ?
C27 C28 1.480(7) . ?
C29 C30 1.509(6) . ?
C29 C34 1.533(5) . ?
C30 C31 1.509(6) . ?
C31 C32 1.504(6) . ?
C32 C33 1.525(6) . ?
C33 C34 1.537(5) . ?
C35 C40 1.514(6) . ?
C35 C36 1.524(5) . ?
C36 C37 1.510(6) . ?
C37 C38 1.522(6) . ?
C38 C39 1.524(5) . ?
C39 C40 1.521(6) . ?
C41 C42 1.540(6) . ?
C42 C43 1.524(7) . ?
C43 C44 1.538(6) . ?
C45 C50 1.508(6) . ?
C45 C46 1.527(7) . ?
C46 C47 1.524(7) . ?
C47 C48 1.474(7) . ?
C48 C49 1.551(6) . ?
C49 C50 1.535(6) . ?
C51 C52 1.523(7) . ?
C51 C56 1.535(6) . ?
C52 C53 1.517(8) . ?
C53 C54 1.513(8) . ?
C54 C55 1.543(7) . ?
C55 C56 1.526(6) . ?
C57 C58 1.308(11) . ?
C57 C62 1.361(12) . ?
C58 C59 1.373(13) . ?
C59 C60 1.408(12) . ?
C60 C61 1.370(12) . ?
C61 C62 1.391(12) . ?
